data_7709607
loop_
_publ_author_name
'K\"ogel, Julius F'
'Sorokin, Denis A.'
'Scott, Martin'
'Harms, Klaus'
'Himmel, Daniel'
'Krossing, Ingo'
'Sundermeyer, J\"org'

_publ_section_title
;
 Lewis Acid-Base Adducts of Al(N(C6F5)2)3 and Ga(N(C6F5)2)3 -- Structural
 Features and Adduct Formation Enthalpies
;
_journal_name_full 'Dalton Transactions'
_journal_paper_doi 10.1039/D2DT00003B
_journal_year 2022
_chemical_formula_moiety 'C41 H9 Al F30 N4'
_chemical_formula_sum 'C41 H9 Al F30 N4'
_chemical_formula_weight 1154.50
_chemical_name_systematic 'Al(N(C6F5)2)3 x CNtBu'
_chemical_properties_physical Air-sensitive,Moisture-sensitive
_space_group_IT_number 2
_space_group_name_Hall '-P 1'
_space_group_name_H-M_alt 'P -1'
_symmetry_cell_setting triclinic
_symmetry_space_group_name_Hall '-P 1'
_symmetry_space_group_name_H-M 'P -1'
_atom_sites_solution_hydrogens geom
_atom_sites_solution_primary direct
_atom_sites_solution_secondary difmap
_audit_block_doi 10.5517/ccdc.csd.cc25jrj0
_audit_creation_method SHELXL-97
_audit_update_record
;
2020-06-24 deposited with the CCDC.	2022-02-25 downloaded from the CCDC.
;
_cell_angle_alpha 76.132(5)
_cell_angle_beta 83.514(5)
_cell_angle_gamma 61.578(5)
_cell_formula_units_Z 2
_cell_length_a 11.0496(7)
_cell_length_b 11.2003(7)
_cell_length_c 19.9634(13)
_cell_measurement_reflns_used 25034
_cell_measurement_temperature 193(2)
_cell_measurement_theta_max 26.2
_cell_measurement_theta_min 2
_cell_volume 2109.5(3)
_computing_cell_refinement 'STOE CELL'
_computing_data_collection 'STOE EXPOSE'
_computing_data_reduction 'STOE INTEGRATE'
_computing_molecular_graphics
;
K. Brandenburg, H. Putz: 
Diamond - Crystal and Molecular Structure Visualization v3.2i, 
Crystal Impact GbR, Bonn, Germany, 2012
;
_computing_publication_material 'WinGX publication routines (Farrugia, 1999)'
_computing_structure_refinement 'SHELXL-97 (Sheldrick, 2008)'
_computing_structure_solution 'SHELXS-97 (Sheldrick, 1997)'
_diffrn_ambient_temperature 193(2)
_diffrn_measured_fraction_theta_full 0.997
_diffrn_measured_fraction_theta_max 0.997
_diffrn_measurement_device_type 'STOE IPDS'
_diffrn_measurement_method 'rotation method'
_diffrn_radiation_monochromator graphite
_diffrn_radiation_source 'fine-focus sealed tube'
_diffrn_radiation_type MoK\a
_diffrn_radiation_wavelength 0.71073
_diffrn_reflns_av_R_equivalents 0.0255
_diffrn_reflns_av_sigmaI/netI 0.0218
_diffrn_reflns_limit_h_max 13
_diffrn_reflns_limit_h_min -13
_diffrn_reflns_limit_k_max 13
_diffrn_reflns_limit_k_min -13
_diffrn_reflns_limit_l_max 24
_diffrn_reflns_limit_l_min -24
_diffrn_reflns_number 31007
_diffrn_reflns_theta_full 25.00
_diffrn_reflns_theta_max 26.20
_diffrn_reflns_theta_min 2.10
_exptl_absorpt_coefficient_mu 0.221
_exptl_absorpt_correction_T_max 0.9659
_exptl_absorpt_correction_T_min 0.9336
_exptl_absorpt_correction_type multi-scan
_exptl_absorpt_process_details
;

[c.f. r.h. blessing, acta cryst. (1995), a51, 33-38]
;
_exptl_crystal_colour colorless
_exptl_crystal_density_diffrn 1.818
_exptl_crystal_density_method 'not measured'
_exptl_crystal_description prism
_exptl_crystal_F_000 1132
_exptl_crystal_recrystallization_method 'Re-crystallisation from solvent: Toluene'
_exptl_crystal_size_max 0.33
_exptl_crystal_size_mid 0.21
_exptl_crystal_size_min 0.15
_refine_diff_density_max 0.424
_refine_diff_density_min -0.462
_refine_diff_density_rms 0.043
_refine_ls_extinction_method none
_refine_ls_goodness_of_fit_ref 1.038
_refine_ls_hydrogen_treatment constr
_refine_ls_matrix_type full
_refine_ls_number_parameters 683
_refine_ls_number_reflns 8435
_refine_ls_number_restraints 3
_refine_ls_restrained_S_all 1.040
_refine_ls_R_factor_all 0.0534
_refine_ls_R_factor_gt 0.0380
_refine_ls_shift/su_max 0.004
_refine_ls_shift/su_mean 0.000
_refine_ls_structure_factor_coef Fsqd
_refine_ls_weighting_details 'calc w=1/[\s^2^(Fo^2^)+(0.0598P)^2^+0.3197P] where P=(Fo^2^+2Fc^2^)/3'
_refine_ls_weighting_scheme calc
_refine_ls_wR_factor_gt 0.0978
_refine_ls_wR_factor_ref 0.1044
_reflns_number_gt 6323
_reflns_number_total 8435
_reflns_threshold_expression >2\s(I)
_cod_data_source_file d2dt00003b2.cif
_cod_data_source_block den259
_cod_original_cell_volume 2109.5(2)
_cod_database_code 7709607

loop_
_symmetry_equiv_pos_as_xyz
'x, y, z'
'-x, -y, -z'

loop_
_atom_site_label
_atom_site_type_symbol
_atom_site_fract_x
_atom_site_fract_y
_atom_site_fract_z
_atom_site_U_iso_or_equiv
_atom_site_adp_type
_atom_site_occupancy
_atom_site_symmetry_multiplicity
_atom_site_calc_flag
_atom_site_refinement_flags
_atom_site_disorder_assembly
_atom_site_disorder_group
C1 C 0.70112(18) -0.06813(18) 0.82408(9) 0.0352(4) Uani 1 1 d . . .
C2 C 0.83845(19) -0.1485(2) 0.84286(10) 0.0395(4) Uani 1 1 d . . .
C3 C 0.8993(2) -0.2911(2) 0.86248(11) 0.0459(4) Uani 1 1 d . . .
C4 C 0.8216(2) -0.3590(2) 0.86496(11) 0.0460(5) Uani 1 1 d . . .
C5 C 0.6861(2) -0.2834(2) 0.84594(11) 0.0462(5) Uani 1 1 d . . .
C6 C 0.62815(19) -0.1410(2) 0.82479(10) 0.0409(4) Uani 1 1 d . . .
C7 C 0.51820(18) 0.14193(18) 0.84506(9) 0.0353(4) Uani 1 1 d . . .
C8 C 0.38758(19) 0.2190(2) 0.81628(10) 0.0406(4) Uani 1 1 d . . .
C9 C 0.2717(2) 0.2817(2) 0.85485(11) 0.0478(5) Uani 1 1 d . . .
C10 C 0.2834(2) 0.2677(2) 0.92412(12) 0.0523(5) Uani 1 1 d . . .
C11 C 0.4104(2) 0.1911(2) 0.95471(10) 0.0498(5) Uani 1 1 d . . .
C12 C 0.5255(2) 0.1287(2) 0.91558(10) 0.0408(4) Uani 1 1 d . . .
C13 C 0.92813(18) 0.25781(19) 0.74504(10) 0.0371(4) Uani 1 1 d . . .
C14 C 0.90526(19) 0.3944(2) 0.72798(10) 0.0399(4) Uani 1 1 d . . .
C15 C 0.9970(2) 0.4331(2) 0.68872(10) 0.0438(4) Uani 1 1 d . . .
C16 C 1.1141(2) 0.3343(2) 0.66478(11) 0.0452(5) Uani 1 1 d . . .
C17 C 1.13974(19) 0.1983(2) 0.68008(11) 0.0461(5) Uani 1 1 d . . .
C18 C 1.04753(19) 0.1608(2) 0.72009(11) 0.0415(4) Uani 1 1 d . . .
C19 C 0.8339(2) 0.2273(2) 0.85664(10) 0.0430(4) Uani 1 1 d . . .
C20 C 0.7142(2) 0.2987(2) 0.89122(12) 0.0504(5) Uani 1 1 d . . .
C21 C 0.7117(3) 0.3021(3) 0.96014(14) 0.0664(7) Uani 1 1 d . . .
C22 C 0.8328(3) 0.2390(3) 0.99624(13) 0.0697(7) Uani 1 1 d . . .
C23 C 0.9532(3) 0.1719(3) 0.96365(13) 0.0638(7) Uani 1 1 d . . .
C24 C 0.9536(2) 0.1634(2) 0.89558(12) 0.0518(5) Uani 1 1 d . . .
C25 C 0.85007(18) 0.17339(19) 0.61433(9) 0.0374(4) Uani 1 1 d . . .
C26 C 0.8235(2) 0.3104(2) 0.58914(10) 0.0419(4) Uani 1 1 d . . .
C27 C 0.9055(2) 0.3475(2) 0.54020(11) 0.0473(5) Uani 1 1 d . . .
C28 C 1.0187(2) 0.2460(2) 0.51452(10) 0.0481(5) Uani 1 1 d . . .
C29 C 1.0486(2) 0.1095(2) 0.53826(10) 0.0447(4) Uani 1 1 d . . .
C30 C 0.96507(19) 0.0746(2) 0.58699(10) 0.0405(4) Uani 1 1 d . . .
C31 C 0.68951(18) 0.08424(19) 0.63832(9) 0.0363(4) Uani 1 1 d . . .
C32 C 0.57661(19) 0.1737(2) 0.59554(10) 0.0414(4) Uani 1 1 d . . .
C33 C 0.49716(19) 0.1288(2) 0.57117(11) 0.0457(5) Uani 1 1 d . . .
C34 C 0.5293(2) -0.0093(2) 0.58986(11) 0.0458(5) Uani 1 1 d . . .
C35 C 0.6408(2) -0.1012(2) 0.63098(10) 0.0421(4) Uani 1 1 d . . .
C36 C 0.72094(19) -0.0549(2) 0.65435(9) 0.0383(4) Uani 1 1 d . . .
C101 C 0.54147(19) 0.3734(2) 0.72585(10) 0.0428(4) Uani 1 1 d U . .
C102 C 0.3431(3) 0.6264(3) 0.68943(17) 0.0736(5) Uani 1 1 d . . .
F2 F 0.91614(12) -0.08489(12) 0.84112(7) 0.0546(3) Uani 1 1 d . . .
F3 F 1.03222(13) -0.36430(13) 0.88051(8) 0.0664(4) Uani 1 1 d . . .
F4 F 0.87833(14) -0.49708(12) 0.88647(8) 0.0630(4) Uani 1 1 d . . .
F5 F 0.60974(14) -0.34817(13) 0.84851(8) 0.0644(4) Uani 1 1 d . . .
F6 F 0.49526(12) -0.07122(13) 0.80526(7) 0.0555(3) Uani 1 1 d . . .
F8 F 0.37089(11) 0.23286(13) 0.74873(6) 0.0504(3) Uani 1 1 d . . .
F9 F 0.14737(12) 0.35406(15) 0.82444(8) 0.0662(4) Uani 1 1 d . . .
F10 F 0.17110(15) 0.32852(15) 0.96192(8) 0.0739(4) Uani 1 1 d . . .
F11 F 0.42392(16) 0.17775(15) 1.02238(6) 0.0679(4) Uani 1 1 d . . .
F12 F 0.64857(12) 0.05504(12) 0.94703(6) 0.0508(3) Uani 1 1 d . . .
F14 F 0.79083(12) 0.49254(12) 0.75034(6) 0.0500(3) Uani 1 1 d . . .
F15 F 0.97314(14) 0.56518(13) 0.67470(7) 0.0602(3) Uani 1 1 d . . .
F16 F 1.20448(13) 0.37030(15) 0.62682(7) 0.0614(3) Uani 1 1 d . . .
F17 F 1.25448(12) 0.10056(14) 0.65731(8) 0.0632(4) Uani 1 1 d . . .
F18 F 1.07625(12) 0.02688(12) 0.73423(7) 0.0543(3) Uani 1 1 d . . .
F20 F 0.59375(13) 0.36632(15) 0.85707(7) 0.0623(3) Uani 1 1 d . . .
F21 F 0.5912(2) 0.3681(2) 0.99067(9) 0.0978(6) Uani 1 1 d . . .
F22 F 0.8306(2) 0.2426(2) 1.06296(8) 0.1021(6) Uani 1 1 d . . .
F23 F 1.0729(2) 0.10788(18) 0.99804(9) 0.0883(5) Uani 1 1 d . . .
F24 F 1.07516(14) 0.09019(15) 0.86730(8) 0.0678(4) Uani 1 1 d . . .
F26 F 0.71578(12) 0.41267(12) 0.61383(7) 0.0509(3) Uani 1 1 d . . .
F27 F 0.87436(15) 0.48130(14) 0.51814(8) 0.0662(4) Uani 1 1 d . . .
F28 F 1.09947(15) 0.27984(16) 0.46728(7) 0.0657(4) Uani 1 1 d . . .
F29 F 1.16016(13) 0.00946(14) 0.51465(7) 0.0570(3) Uani 1 1 d . . .
F30 F 0.99903(12) -0.06038(12) 0.60876(6) 0.0492(3) Uani 1 1 d . . .
F32 F 0.54216(12) 0.30973(12) 0.57745(7) 0.0535(3) Uani 1 1 d . . .
F33 F 0.38903(12) 0.21840(14) 0.53002(7) 0.0608(3) Uani 1 1 d . . .
F34 F 0.45010(13) -0.05336(15) 0.56775(7) 0.0592(3) Uani 1 1 d . . .
F35 F 0.67289(13) -0.23632(13) 0.64827(7) 0.0563(3) Uani 1 1 d . . .
F36 F 0.83099(11) -0.14911(11) 0.69296(6) 0.0444(3) Uani 1 1 d . . .
Al1 Al 0.71243(5) 0.18432(5) 0.74922(3) 0.03379(12) Uani 1 1 d U . .
N1 N 0.63870(15) 0.07907(16) 0.80553(8) 0.0354(3) Uani 1 1 d . . .
N2 N 0.83251(15) 0.22087(16) 0.78644(8) 0.0379(3) Uani 1 1 d . . .
N3 N 0.76656(15) 0.13503(16) 0.66531(8) 0.0367(3) Uani 1 1 d . . .
N101 N 0.45335(17) 0.48398(18) 0.71051(10) 0.0502(4) Uani 1 1 d U A .
C13A C 0.3568(6) 0.6740(6) 0.6132(4) 0.0736(5) Uani 0.466(4) 1 d P A 1
H13A H 0.2822 0.7681 0.5976 0.110 Uiso 0.466(4) 1 calc PR A 1
H13B H 0.3514 0.6107 0.5886 0.110 Uiso 0.466(4) 1 calc PR A 1
H13C H 0.4456 0.6743 0.6037 0.110 Uiso 0.466(4) 1 calc PR A 1
C14A C 0.3844(6) 0.7144(6) 0.7284(5) 0.0736(5) Uani 0.466(4) 1 d P A 1
H14A H 0.4794 0.6960 0.7169 0.110 Uiso 0.466(4) 1 calc PR A 1
H14B H 0.3761 0.6862 0.7784 0.110 Uiso 0.466(4) 1 calc PR A 1
H14C H 0.3224 0.8139 0.7133 0.110 Uiso 0.466(4) 1 calc PR A 1
C15A C 0.2125(8) 0.6284(8) 0.7132(4) 0.0736(5) Uani 0.466(4) 1 d P A 1
H15A H 0.2183 0.5878 0.7627 0.110 Uiso 0.466(4) 1 calc PR A 1
H15B H 0.1928 0.5743 0.6882 0.110 Uiso 0.466(4) 1 calc PR A 1
H15C H 0.1388 0.7246 0.7046 0.110 Uiso 0.466(4) 1 calc PR A 1
C13B C 0.3040(5) 0.6355(5) 0.6110(3) 0.0736(5) Uani 0.534(4) 1 d P A 2
H13D H 0.2298 0.7284 0.5929 0.110 Uiso 0.534(4) 1 calc PR A 2
H13E H 0.2736 0.5660 0.6118 0.110 Uiso 0.534(4) 1 calc PR A 2
H13F H 0.3852 0.6175 0.5813 0.110 Uiso 0.534(4) 1 calc PR A 2
C14B C 0.3901(5) 0.7235(5) 0.6865(4) 0.0736(5) Uani 0.534(4) 1 d P A 2
H14D H 0.4366 0.7033 0.7299 0.110 Uiso 0.534(4) 1 calc PR A 2
H14E H 0.3118 0.8171 0.6796 0.110 Uiso 0.534(4) 1 calc PR A 2
H14F H 0.4547 0.7182 0.6481 0.110 Uiso 0.534(4) 1 calc PR A 2
C15B C 0.2193(7) 0.6397(7) 0.7353(4) 0.0736(5) Uani 0.534(4) 1 d P A 2
H15D H 0.2422 0.6280 0.7833 0.110 Uiso 0.534(4) 1 calc PR A 2
H15E H 0.1947 0.5680 0.7320 0.110 Uiso 0.534(4) 1 calc PR A 2
H15F H 0.1413 0.7318 0.7202 0.110 Uiso 0.534(4) 1 calc PR A 2

loop_
_atom_site_aniso_label
_atom_site_aniso_U_11
_atom_site_aniso_U_22
_atom_site_aniso_U_33
_atom_site_aniso_U_23
_atom_site_aniso_U_13
_atom_site_aniso_U_12
C1 0.0377(9) 0.0358(9) 0.0318(9) -0.0081(7) 0.0046(7) -0.0174(8)
C2 0.0393(9) 0.0394(10) 0.0421(11) -0.0062(8) -0.0001(8) -0.0213(8)
C3 0.0412(10) 0.0382(11) 0.0521(12) -0.0062(9) -0.0020(8) -0.0148(8)
C4 0.0539(12) 0.0332(10) 0.0502(12) -0.0098(8) 0.0075(9) -0.0209(9)
C5 0.0512(11) 0.0451(11) 0.0540(12) -0.0200(9) 0.0137(9) -0.0302(10)
C6 0.0383(9) 0.0439(11) 0.0445(11) -0.0152(8) 0.0051(8) -0.0208(8)
C7 0.0368(9) 0.0343(9) 0.0356(10) -0.0070(7) 0.0043(7) -0.0182(8)
C8 0.0402(10) 0.0441(11) 0.0381(10) -0.0065(8) 0.0018(8) -0.0216(8)
C9 0.0360(10) 0.0461(11) 0.0559(13) -0.0092(9) 0.0060(9) -0.0167(9)
C10 0.0491(12) 0.0450(12) 0.0547(13) -0.0135(10) 0.0195(10) -0.0181(10)
C11 0.0666(13) 0.0458(12) 0.0354(11) -0.0098(9) 0.0105(9) -0.0266(10)
C12 0.0445(10) 0.0375(10) 0.0367(10) -0.0049(8) -0.0001(8) -0.0175(8)
C13 0.0338(9) 0.0370(10) 0.0433(10) -0.0096(8) 0.0001(7) -0.0181(8)
C14 0.0392(9) 0.0386(10) 0.0422(10) -0.0109(8) 0.0012(8) -0.0176(8)
C15 0.0508(11) 0.0422(11) 0.0445(11) -0.0057(8) -0.0028(9) -0.0276(9)
C16 0.0430(10) 0.0581(13) 0.0427(11) -0.0079(9) 0.0026(8) -0.0318(10)
C17 0.0354(9) 0.0520(12) 0.0513(12) -0.0180(9) 0.0059(8) -0.0188(9)
C18 0.0392(10) 0.0359(10) 0.0506(11) -0.0113(8) -0.0012(8) -0.0172(8)
C19 0.0535(11) 0.0399(10) 0.0437(11) -0.0086(8) 0.0009(9) -0.0286(9)
C20 0.0570(13) 0.0554(13) 0.0521(13) -0.0199(10) 0.0041(10) -0.0337(11)
C21 0.0880(18) 0.0733(17) 0.0584(15) -0.0325(13) 0.0197(13) -0.0496(15)
C22 0.112(2) 0.0751(17) 0.0453(13) -0.0143(12) -0.0050(14) -0.0603(17)
C23 0.0909(19) 0.0575(14) 0.0519(14) 0.0052(11) -0.0209(13) -0.0448(14)
C24 0.0616(13) 0.0455(12) 0.0516(13) -0.0011(9) -0.0070(10) -0.0302(11)
C25 0.0382(9) 0.0413(10) 0.0347(10) -0.0071(8) 0.0022(7) -0.0210(8)
C26 0.0412(10) 0.0399(10) 0.0434(11) -0.0073(8) 0.0030(8) -0.0192(8)
C27 0.0540(12) 0.0449(11) 0.0449(11) -0.0001(9) 0.0009(9) -0.0291(10)
C28 0.0520(11) 0.0628(13) 0.0374(11) -0.0075(9) 0.0094(9) -0.0364(11)
C29 0.0409(10) 0.0555(12) 0.0413(11) -0.0159(9) 0.0084(8) -0.0244(9)
C30 0.0425(10) 0.0405(10) 0.0405(10) -0.0087(8) 0.0035(8) -0.0217(8)
C31 0.0359(9) 0.0395(10) 0.0352(9) -0.0103(7) 0.0067(7) -0.0192(8)
C32 0.0409(10) 0.0399(10) 0.0402(10) -0.0101(8) 0.0040(8) -0.0165(8)
C33 0.0358(9) 0.0567(13) 0.0412(11) -0.0153(9) 0.0017(8) -0.0169(9)
C34 0.0436(10) 0.0628(13) 0.0443(11) -0.0238(10) 0.0097(8) -0.0317(10)
C35 0.0489(11) 0.0433(11) 0.0419(11) -0.0144(8) 0.0108(8) -0.0275(9)
C36 0.0381(9) 0.0420(10) 0.0350(10) -0.0088(8) 0.0045(7) -0.0195(8)
C101 0.0372(9) 0.0402(8) 0.0456(11) -0.0056(8) 0.0034(8) -0.0160(6)
C102 0.0547(8) 0.0477(8) 0.0986(15) -0.0001(10) -0.0002(10) -0.0150(7)
F2 0.0412(6) 0.0405(6) 0.0822(9) -0.0018(6) -0.0112(6) -0.0220(5)
F3 0.0465(7) 0.0402(7) 0.1003(11) -0.0022(7) -0.0180(7) -0.0125(6)
F4 0.0655(8) 0.0339(6) 0.0845(10) -0.0083(6) 0.0032(7) -0.0217(6)
F5 0.0602(8) 0.0520(8) 0.0988(11) -0.0277(7) 0.0147(7) -0.0380(7)
F6 0.0391(6) 0.0520(7) 0.0821(9) -0.0219(6) -0.0010(6) -0.0227(5)
F8 0.0419(6) 0.0651(8) 0.0416(7) -0.0093(5) -0.0045(5) -0.0229(6)
F9 0.0339(6) 0.0702(9) 0.0786(10) -0.0136(7) 0.0025(6) -0.0131(6)
F10 0.0642(8) 0.0676(9) 0.0708(9) -0.0228(7) 0.0347(7) -0.0190(7)
F11 0.0943(10) 0.0664(9) 0.0358(7) -0.0157(6) 0.0134(6) -0.0322(8)
F12 0.0563(7) 0.0519(7) 0.0397(6) -0.0048(5) -0.0080(5) -0.0221(6)
F14 0.0493(6) 0.0376(6) 0.0594(7) -0.0148(5) 0.0083(5) -0.0171(5)
F15 0.0702(8) 0.0453(7) 0.0714(9) -0.0042(6) 0.0022(7) -0.0362(6)
F16 0.0567(7) 0.0794(9) 0.0566(8) -0.0074(7) 0.0110(6) -0.0440(7)
F17 0.0413(6) 0.0640(8) 0.0779(9) -0.0259(7) 0.0172(6) -0.0180(6)
F18 0.0470(6) 0.0364(6) 0.0765(9) -0.0163(6) 0.0063(6) -0.0163(5)
F20 0.0532(7) 0.0765(9) 0.0665(9) -0.0377(7) 0.0119(6) -0.0298(7)
F21 0.1086(14) 0.1274(16) 0.0741(11) -0.0622(11) 0.0334(10) -0.0566(12)
F22 0.1631(19) 0.1196(15) 0.0499(9) -0.0243(9) -0.0073(10) -0.0822(14)
F23 0.1111(13) 0.0861(11) 0.0687(10) 0.0123(8) -0.0442(9) -0.0504(10)
F24 0.0557(8) 0.0643(9) 0.0678(9) 0.0000(7) -0.0148(7) -0.0189(7)
F26 0.0492(6) 0.0385(6) 0.0604(8) -0.0097(5) 0.0096(5) -0.0191(5)
F27 0.0735(9) 0.0501(8) 0.0728(9) 0.0035(6) 0.0098(7) -0.0366(7)
F28 0.0698(8) 0.0807(10) 0.0556(8) -0.0105(7) 0.0230(6) -0.0489(8)
F29 0.0491(7) 0.0670(8) 0.0577(8) -0.0259(6) 0.0188(6) -0.0273(6)
F30 0.0481(6) 0.0402(6) 0.0562(7) -0.0124(5) 0.0104(5) -0.0193(5)
F32 0.0532(7) 0.0402(7) 0.0575(8) -0.0051(5) -0.0081(6) -0.0147(5)
F33 0.0437(7) 0.0706(9) 0.0581(8) -0.0165(6) -0.0112(6) -0.0150(6)
F34 0.0540(7) 0.0820(9) 0.0630(8) -0.0325(7) 0.0070(6) -0.0423(7)
F35 0.0651(8) 0.0500(7) 0.0671(8) -0.0161(6) 0.0069(6) -0.0370(6)
F36 0.0465(6) 0.0391(6) 0.0445(6) -0.0058(5) -0.0009(5) -0.0188(5)
Al1 0.0320(3) 0.0329(3) 0.0360(3) -0.0065(2) 0.0022(2) -0.0156(2)
N1 0.0332(7) 0.0354(8) 0.0359(8) -0.0073(6) 0.0025(6) -0.0153(6)
N2 0.0377(8) 0.0376(8) 0.0414(9) -0.0098(7) 0.0032(6) -0.0200(7)
N3 0.0372(8) 0.0380(8) 0.0370(8) -0.0070(6) 0.0042(6) -0.0205(7)
N101 0.0387(8) 0.0396(7) 0.0630(11) -0.0026(8) 0.0018(8) -0.0149(5)
C13A 0.0547(8) 0.0477(8) 0.0986(15) -0.0001(10) -0.0002(10) -0.0150(7)
C14A 0.0547(8) 0.0477(8) 0.0986(15) -0.0001(10) -0.0002(10) -0.0150(7)
C15A 0.0547(8) 0.0477(8) 0.0986(15) -0.0001(10) -0.0002(10) -0.0150(7)
C13B 0.0547(8) 0.0477(8) 0.0986(15) -0.0001(10) -0.0002(10) -0.0150(7)
C14B 0.0547(8) 0.0477(8) 0.0986(15) -0.0001(10) -0.0002(10) -0.0150(7)
C15B 0.0547(8) 0.0477(8) 0.0986(15) -0.0001(10) -0.0002(10) -0.0150(7)

loop_
_atom_type_symbol
_atom_type_description
_atom_type_scat_dispersion_real
_atom_type_scat_dispersion_imag
_atom_type_scat_source
C C 0.0033 0.0016 'International Tables Vol C Tables 4.2.6.8 and 6.1.1.4'
H H 0.0000 0.0000 'International Tables Vol C Tables 4.2.6.8 and 6.1.1.4'
F F 0.0171 0.0103 'International Tables Vol C Tables 4.2.6.8 and 6.1.1.4'
Al Al 0.0645 0.0514 'International Tables Vol C Tables 4.2.6.8 and 6.1.1.4'
N N 0.0061 0.0033 'International Tables Vol C Tables 4.2.6.8 and 6.1.1.4'

loop_
_geom_angle_atom_site_label_1
_geom_angle_atom_site_label_2
_geom_angle_atom_site_label_3
_geom_angle
_geom_angle_site_symmetry_1
_geom_angle_site_symmetry_3
_geom_angle_publ_flag
C2 C1 C6 115.70(17) . . ?
C2 C1 N1 122.20(16) . . ?
C6 C1 N1 122.10(16) . . ?
F2 C2 C3 118.52(17) . . ?
F2 C2 C1 118.78(16) . . ?
C3 C2 C1 122.70(17) . . ?
F3 C3 C2 120.55(18) . . ?
F3 C3 C4 119.75(18) . . ?
C2 C3 C4 119.68(18) . . ?
F4 C4 C5 120.49(18) . . ?
F4 C4 C3 120.18(19) . . ?
C5 C4 C3 119.33(18) . . ?
F5 C5 C4 119.77(18) . . ?
F5 C5 C6 120.19(19) . . ?
C4 C5 C6 120.03(17) . . ?
F6 C6 C5 117.95(16) . . ?
F6 C6 C1 119.55(17) . . ?
C5 C6 C1 122.49(18) . . ?
C8 C7 C12 115.93(17) . . ?
C8 C7 N1 122.80(16) . . ?
C12 C7 N1 121.27(16) . . ?
F8 C8 C9 117.93(17) . . ?
F8 C8 C7 119.74(16) . . ?
C9 C8 C7 122.32(18) . . ?
F9 C9 C10 120.18(18) . . ?
F9 C9 C8 119.85(19) . . ?
C10 C9 C8 119.96(19) . . ?
F10 C10 C9 120.2(2) . . ?
F10 C10 C11 120.2(2) . . ?
C9 C10 C11 119.55(18) . . ?
F11 C11 C10 120.32(19) . . ?
F11 C11 C12 119.7(2) . . ?
C10 C11 C12 119.94(19) . . ?
F12 C12 C11 118.48(18) . . ?
F12 C12 C7 119.23(17) . . ?
C11 C12 C7 122.28(18) . . ?
C18 C13 C14 116.79(17) . . ?
C18 C13 N2 122.31(16) . . ?
C14 C13 N2 120.90(16) . . ?
F14 C14 C15 118.52(17) . . ?
F14 C14 C13 119.24(16) . . ?
C15 C14 C13 122.24(17) . . ?
F15 C15 C16 120.06(17) . . ?
F15 C15 C14 120.55(18) . . ?
C16 C15 C14 119.39(18) . . ?
F16 C16 C15 120.07(19) . . ?
F16 C16 C17 119.87(19) . . ?
C15 C16 C17 120.06(17) . . ?
F17 C17 C16 120.58(18) . . ?
F17 C17 C18 119.52(19) . . ?
C16 C17 C18 119.89(18) . . ?
F18 C18 C17 118.23(17) . . ?
F18 C18 C13 120.15(17) . . ?
C17 C18 C13 121.62(18) . . ?
C20 C19 C24 115.02(19) . . ?
C20 C19 N2 121.81(18) . . ?
C24 C19 N2 123.17(19) . . ?
F20 C20 C21 117.8(2) . . ?
F20 C20 C19 119.07(19) . . ?
C21 C20 C19 123.1(2) . . ?
F21 C21 C22 120.8(2) . . ?
F21 C21 C20 119.5(3) . . ?
C22 C21 C20 119.7(2) . . ?
F22 C22 C23 121.1(3) . . ?
F22 C22 C21 119.8(3) . . ?
C23 C22 C21 119.1(2) . . ?
F23 C23 C22 120.3(2) . . ?
F23 C23 C24 119.2(3) . . ?
C22 C23 C24 120.5(2) . . ?
F24 C24 C23 117.7(2) . . ?
F24 C24 C19 119.9(2) . . ?
C23 C24 C19 122.4(2) . . ?
C26 C25 C30 115.65(17) . . ?
C26 C25 N3 122.73(16) . . ?
C30 C25 N3 121.62(16) . . ?
F26 C26 C27 117.63(17) . . ?
F26 C26 C25 119.65(16) . . ?
C27 C26 C25 122.70(18) . . ?
F27 C27 C28 120.53(18) . . ?
F27 C27 C26 119.76(19) . . ?
C28 C27 C26 119.71(19) . . ?
F28 C28 C29 120.10(19) . . ?
F28 C28 C27 120.57(19) . . ?
C29 C28 C27 119.32(17) . . ?
F29 C29 C28 119.92(17) . . ?
F29 C29 C30 119.97(18) . . ?
C28 C29 C30 120.11(18) . . ?
F30 C30 C29 117.83(17) . . ?
F30 C30 C25 119.66(16) . . ?
C29 C30 C25 122.50(18) . . ?
C36 C31 C32 116.52(17) . . ?
C36 C31 N3 122.33(16) . . ?
C32 C31 N3 121.14(16) . . ?
F32 C32 C33 118.33(18) . . ?
F32 C32 C31 119.24(17) . . ?
C33 C32 C31 122.43(18) . . ?
F33 C33 C34 120.08(18) . . ?
F33 C33 C32 120.64(19) . . ?
C34 C33 C32 119.28(18) . . ?
F34 C34 C35 120.21(19) . . ?
F34 C34 C33 119.63(19) . . ?
C35 C34 C33 120.16(17) . . ?
F35 C35 C34 119.93(17) . . ?
F35 C35 C36 120.11(18) . . ?
C34 C35 C36 119.96(18) . . ?
F36 C36 C35 117.85(17) . . ?
F36 C36 C31 120.54(16) . . ?
C35 C36 C31 121.61(18) . . ?
N101 C101 Al1 174.09(17) . . ?
C14B C102 C15A 130.8(4) . . ?
C14B C102 N101 111.2(3) . . ?
C15A C102 N101 108.2(4) . . ?
C14B C102 C13A 77.3(4) . . ?
C15A C102 C13A 116.7(4) . . ?
N101 C102 C13A 108.0(3) . . ?
C14B C102 C15B 117.2(4) . . ?
N101 C102 C15B 107.4(3) . . ?
C13A C102 C15B 132.4(4) . . ?
C15A C102 C14A 112.9(4) . . ?
N101 C102 C14A 102.9(3) . . ?
C13A C102 C14A 107.2(4) . . ?
C15B C102 C14A 94.7(4) . . ?
C14B C102 C13B 108.3(4) . . ?
C15A C102 C13B 89.0(4) . . ?
N101 C102 C13B 104.2(3) . . ?
C15B C102 C13B 107.8(4) . . ?
C14A C102 C13B 137.3(4) . . ?
N2 Al1 N3 114.05(7) . . ?
N2 Al1 N1 118.87(7) . . ?
N3 Al1 N1 112.37(7) . . ?
N2 Al1 C101 104.07(8) . . ?
N3 Al1 C101 103.56(8) . . ?
N1 Al1 C101 101.30(7) . . ?
C1 N1 C7 111.92(14) . . ?
C1 N1 Al1 126.52(11) . . ?
C7 N1 Al1 120.77(12) . . ?
C19 N2 C13 112.76(14) . . ?
C19 N2 Al1 125.09(12) . . ?
C13 N2 Al1 121.95(12) . . ?
C25 N3 C31 112.50(14) . . ?
C25 N3 Al1 128.24(12) . . ?
C31 N3 Al1 117.00(11) . . ?
C101 N101 C102 178.4(2) . . ?
C102 C13A H13A 109.5 . . ?
C102 C13A H13B 109.5 . . ?
C102 C13A H13C 109.5 . . ?
C102 C14A H14A 109.5 . . ?
C102 C14A H14B 109.5 . . ?
C102 C14A H14C 109.5 . . ?
C102 C15A H15A 109.5 . . ?
C102 C15A H15B 109.5 . . ?
C102 C15A H15C 109.5 . . ?
C102 C13B H13D 109.5 . . ?
C102 C13B H13E 109.5 . . ?
H13D C13B H13E 109.5 . . ?
C102 C13B H13F 109.5 . . ?
H13D C13B H13F 109.5 . . ?
H13E C13B H13F 109.5 . . ?
C102 C14B H14D 109.5 . . ?
C102 C14B H14E 109.5 . . ?
H14D C14B H14E 109.5 . . ?
C102 C14B H14F 109.5 . . ?
H14D C14B H14F 109.5 . . ?
H14E C14B H14F 109.5 . . ?
C102 C15B H15D 109.5 . . ?
C102 C15B H15E 109.5 . . ?
H15D C15B H15E 109.5 . . ?
C102 C15B H15F 109.5 . . ?
H15D C15B H15F 109.5 . . ?
H15E C15B H15F 109.5 . . ?

loop_
_geom_bond_atom_site_label_1
_geom_bond_atom_site_label_2
_geom_bond_distance
_geom_bond_site_symmetry_2
_geom_bond_publ_flag
C1 C2 1.386(3) . ?
C1 C6 1.391(3) . ?
C1 N1 1.419(2) . ?
C2 F2 1.345(2) . ?
C2 C3 1.376(3) . ?
C3 F3 1.339(2) . ?
C3 C4 1.382(3) . ?
C4 F4 1.338(2) . ?
C4 C5 1.368(3) . ?
C5 F5 1.340(2) . ?
C5 C6 1.377(3) . ?
C6 F6 1.345(2) . ?
C7 C8 1.386(3) . ?
C7 C12 1.387(3) . ?
C7 N1 1.424(2) . ?
C8 F8 1.343(2) . ?
C8 C9 1.381(3) . ?
C9 F9 1.344(2) . ?
C9 C10 1.368(3) . ?
C10 F10 1.343(2) . ?
C10 C11 1.369(3) . ?
C11 F11 1.341(2) . ?
C11 C12 1.381(3) . ?
C12 F12 1.342(2) . ?
C13 C18 1.384(3) . ?
C13 C14 1.386(3) . ?
C13 N2 1.423(2) . ?
C14 F14 1.338(2) . ?
C14 C15 1.381(3) . ?
C15 F15 1.335(2) . ?
C15 C16 1.370(3) . ?
C16 F16 1.341(2) . ?
C16 C17 1.372(3) . ?
C17 F17 1.342(2) . ?
C17 C18 1.384(3) . ?
C18 F18 1.340(2) . ?
C19 C20 1.384(3) . ?
C19 C24 1.390(3) . ?
C19 N2 1.423(3) . ?
C20 F20 1.344(3) . ?
C20 C21 1.383(3) . ?
C21 F21 1.336(3) . ?
C21 C22 1.373(4) . ?
C22 F22 1.339(3) . ?
C22 C23 1.358(4) . ?
C23 F23 1.342(3) . ?
C23 C24 1.384(3) . ?
C24 F24 1.341(3) . ?
C25 C26 1.389(3) . ?
C25 C30 1.390(3) . ?
C25 N3 1.424(2) . ?
C26 F26 1.346(2) . ?
C26 C27 1.383(3) . ?
C27 F27 1.336(2) . ?
C27 C28 1.378(3) . ?
C28 F28 1.338(2) . ?
C28 C29 1.370(3) . ?
C29 F29 1.343(2) . ?
C29 C30 1.382(3) . ?
C30 F30 1.341(2) . ?
C31 C36 1.387(3) . ?
C31 C32 1.389(3) . ?
C31 N3 1.432(2) . ?
C32 F32 1.346(2) . ?
C32 C33 1.377(3) . ?
C33 F33 1.340(2) . ?
C33 C34 1.374(3) . ?
C34 F34 1.344(2) . ?
C34 C35 1.366(3) . ?
C35 F35 1.342(2) . ?
C35 C36 1.385(3) . ?
C36 F36 1.337(2) . ?
C101 N101 1.146(3) . ?
C101 Al1 2.047(2) . ?
C102 C14B 1.400(6) . ?
C102 C15A 1.457(9) . ?
C102 N101 1.466(3) . ?
C102 C13A 1.503(7) . ?
C102 C15B 1.523(8) . ?
C102 C14A 1.632(8) . ?
C102 C13B 1.638(7) . ?
Al1 N2 1.8346(16) . ?
Al1 N3 1.8359(16) . ?
Al1 N1 1.8409(16) . ?
C13A H13A 0.9800 . ?
C13A H13B 0.9800 . ?
C13A H13C 0.9800 . ?
C14A H14A 0.9800 . ?
C14A H14B 0.9800 . ?
C14A H14C 0.9800 . ?
C15A H15A 0.9800 . ?
C15A H15B 0.9800 . ?
C15A H15C 0.9800 . ?
C13B H13D 0.9800 . ?
C13B H13E 0.9800 . ?
C13B H13F 0.9800 . ?
C14B H14D 0.9800 . ?
C14B H14E 0.9800 . ?
C14B H14F 0.9800 . ?
C15B H15D 0.9800 . ?
C15B H15E 0.9800 . ?
C15B H15F 0.9800 . ?

loop_
_geom_torsion_atom_site_label_1
_geom_torsion_atom_site_label_2
_geom_torsion_atom_site_label_3
_geom_torsion_atom_site_label_4
_geom_torsion
_geom_torsion_site_symmetry_1
_geom_torsion_site_symmetry_2
_geom_torsion_site_symmetry_3
_geom_torsion_site_symmetry_4
_geom_torsion_publ_flag
C6 C1 C2 F2 177.86(17) . . . . ?
N1 C1 C2 F2 -2.3(3) . . . . ?
C6 C1 C2 C3 -1.3(3) . . . . ?
N1 C1 C2 C3 178.45(18) . . . . ?
F2 C2 C3 F3 1.1(3) . . . . ?
C1 C2 C3 F3 -179.69(18) . . . . ?
F2 C2 C3 C4 179.75(19) . . . . ?
C1 C2 C3 C4 -1.1(3) . . . . ?
F3 C3 C4 F4 1.2(3) . . . . ?
C2 C3 C4 F4 -177.46(18) . . . . ?
F3 C3 C4 C5 -179.50(19) . . . . ?
C2 C3 C4 C5 1.9(3) . . . . ?
F4 C4 C5 F5 -0.4(3) . . . . ?
C3 C4 C5 F5 -179.66(19) . . . . ?
F4 C4 C5 C6 179.09(18) . . . . ?
C3 C4 C5 C6 -0.2(3) . . . . ?
F5 C5 C6 F6 -1.8(3) . . . . ?
C4 C5 C6 F6 178.71(18) . . . . ?
F5 C5 C6 C1 177.11(18) . . . . ?
C4 C5 C6 C1 -2.3(3) . . . . ?
C2 C1 C6 F6 -178.03(17) . . . . ?
N1 C1 C6 F6 2.2(3) . . . . ?
C2 C1 C6 C5 3.0(3) . . . . ?
N1 C1 C6 C5 -176.76(17) . . . . ?
C12 C7 C8 F8 -177.69(16) . . . . ?
N1 C7 C8 F8 2.2(3) . . . . ?
C12 C7 C8 C9 1.4(3) . . . . ?
N1 C7 C8 C9 -178.73(17) . . . . ?
F8 C8 C9 F9 -0.2(3) . . . . ?
C7 C8 C9 F9 -179.28(18) . . . . ?
F8 C8 C9 C10 178.50(18) . . . . ?
C7 C8 C9 C10 -0.6(3) . . . . ?
F9 C9 C10 F10 -1.4(3) . . . . ?
C8 C9 C10 F10 179.99(19) . . . . ?
F9 C9 C10 C11 178.5(2) . . . . ?
C8 C9 C10 C11 -0.2(3) . . . . ?
F10 C10 C11 F11 -1.0(3) . . . . ?
C9 C10 C11 F11 179.16(19) . . . . ?
F10 C10 C11 C12 179.92(19) . . . . ?
C9 C10 C11 C12 0.1(3) . . . . ?
F11 C11 C12 F12 0.5(3) . . . . ?
C10 C11 C12 F12 179.56(18) . . . . ?
F11 C11 C12 C7 -178.29(18) . . . . ?
C10 C11 C12 C7 0.8(3) . . . . ?
C8 C7 C12 F12 179.75(16) . . . . ?
N1 C7 C12 F12 -0.1(3) . . . . ?
C8 C7 C12 C11 -1.5(3) . . . . ?
N1 C7 C12 C11 178.64(17) . . . . ?
C18 C13 C14 F14 179.49(17) . . . . ?
N2 C13 C14 F14 -0.7(3) . . . . ?
C18 C13 C14 C15 -0.8(3) . . . . ?
N2 C13 C14 C15 179.08(18) . . . . ?
F14 C14 C15 F15 1.4(3) . . . . ?
C13 C14 C15 F15 -178.39(17) . . . . ?
F14 C14 C15 C16 -179.35(17) . . . . ?
C13 C14 C15 C16 0.9(3) . . . . ?
F15 C15 C16 F16 -0.4(3) . . . . ?
C14 C15 C16 F16 -179.73(18) . . . . ?
F15 C15 C16 C17 178.99(18) . . . . ?
C14 C15 C16 C17 -0.3(3) . . . . ?
F16 C16 C17 F17 -0.1(3) . . . . ?
C15 C16 C17 F17 -179.55(19) . . . . ?
F16 C16 C17 C18 179.06(18) . . . . ?
C15 C16 C17 C18 -0.4(3) . . . . ?
F17 C17 C18 F18 -0.5(3) . . . . ?
C16 C17 C18 F18 -179.72(18) . . . . ?
F17 C17 C18 C13 179.68(18) . . . . ?
C16 C17 C18 C13 0.5(3) . . . . ?
C14 C13 C18 F18 -179.72(17) . . . . ?
N2 C13 C18 F18 0.4(3) . . . . ?
C14 C13 C18 C17 0.1(3) . . . . ?
N2 C13 C18 C17 -179.78(18) . . . . ?
C24 C19 C20 F20 178.50(18) . . . . ?
N2 C19 C20 F20 -1.4(3) . . . . ?
C24 C19 C20 C21 -2.7(3) . . . . ?
N2 C19 C20 C21 177.4(2) . . . . ?
F20 C20 C21 F21 1.9(3) . . . . ?
C19 C20 C21 F21 -176.9(2) . . . . ?
F20 C20 C21 C22 -177.5(2) . . . . ?
C19 C20 C21 C22 3.7(4) . . . . ?
F21 C21 C22 F22 0.5(4) . . . . ?
C20 C21 C22 F22 179.8(2) . . . . ?
F21 C21 C22 C23 179.4(2) . . . . ?
C20 C21 C22 C23 -1.2(4) . . . . ?
F22 C22 C23 F23 -0.2(4) . . . . ?
C21 C22 C23 F23 -179.2(2) . . . . ?
F22 C22 C23 C24 177.0(2) . . . . ?
C21 C22 C23 C24 -2.0(4) . . . . ?
F23 C23 C24 F24 0.3(3) . . . . ?
C22 C23 C24 F24 -176.9(2) . . . . ?
F23 C23 C24 C19 -179.80(19) . . . . ?
C22 C23 C24 C19 3.0(3) . . . . ?
C20 C19 C24 F24 179.26(18) . . . . ?
N2 C19 C24 F24 -0.8(3) . . . . ?
C20 C19 C24 C23 -0.6(3) . . . . ?
N2 C19 C24 C23 179.34(18) . . . . ?
C30 C25 C26 F26 -178.62(17) . . . . ?
N3 C25 C26 F26 0.8(3) . . . . ?
C30 C25 C26 C27 -0.2(3) . . . . ?
N3 C25 C26 C27 179.24(18) . . . . ?
F26 C26 C27 F27 -1.5(3) . . . . ?
C25 C26 C27 F27 -179.93(18) . . . . ?
F26 C26 C27 C28 178.61(19) . . . . ?
C25 C26 C27 C28 0.1(3) . . . . ?
F27 C27 C28 F28 0.2(3) . . . . ?
C26 C27 C28 F28 -179.83(19) . . . . ?
F27 C27 C28 C29 179.72(19) . . . . ?
C26 C27 C28 C29 -0.4(3) . . . . ?
F28 C28 C29 F29 0.8(3) . . . . ?
C27 C28 C29 F29 -178.69(19) . . . . ?
F28 C28 C29 C30 -179.91(19) . . . . ?
C27 C28 C29 C30 0.6(3) . . . . ?
F29 C29 C30 F30 -0.4(3) . . . . ?
C28 C29 C30 F30 -179.74(18) . . . . ?
F29 C29 C30 C25 178.62(17) . . . . ?
C28 C29 C30 C25 -0.7(3) . . . . ?
C26 C25 C30 F30 179.49(17) . . . . ?
N3 C25 C30 F30 0.1(3) . . . . ?
C26 C25 C30 C29 0.5(3) . . . . ?
N3 C25 C30 C29 -178.98(18) . . . . ?
C36 C31 C32 F32 -179.13(16) . . . . ?
N3 C31 C32 F32 2.2(3) . . . . ?
C36 C31 C32 C33 1.4(3) . . . . ?
N3 C31 C32 C33 -177.21(17) . . . . ?
F32 C32 C33 F33 0.6(3) . . . . ?
C31 C32 C33 F33 179.98(17) . . . . ?
F32 C32 C33 C34 -179.04(17) . . . . ?
C31 C32 C33 C34 0.4(3) . . . . ?
F33 C33 C34 F34 -1.3(3) . . . . ?
C32 C33 C34 F34 178.27(17) . . . . ?
F33 C33 C34 C35 179.02(18) . . . . ?
C32 C33 C34 C35 -1.4(3) . . . . ?
F34 C34 C35 F35 1.3(3) . . . . ?
C33 C34 C35 F35 -179.04(17) . . . . ?
F34 C34 C35 C36 -179.16(17) . . . . ?
C33 C34 C35 C36 0.5(3) . . . . ?
F35 C35 C36 F36 1.2(3) . . . . ?
C34 C35 C36 F36 -178.29(17) . . . . ?
F35 C35 C36 C31 -179.03(16) . . . . ?
C34 C35 C36 C31 1.4(3) . . . . ?
C32 C31 C36 F36 177.38(16) . . . . ?
N3 C31 C36 F36 -4.0(3) . . . . ?
C32 C31 C36 C35 -2.3(3) . . . . ?
N3 C31 C36 C35 176.28(16) . . . . ?
C2 C1 N1 C7 -126.20(18) . . . . ?
C6 C1 N1 C7 53.6(2) . . . . ?
C2 C1 N1 Al1 43.6(2) . . . . ?
C6 C1 N1 Al1 -136.58(16) . . . . ?
C8 C7 N1 C1 -113.81(19) . . . . ?
C12 C7 N1 C1 66.0(2) . . . . ?
C8 C7 N1 Al1 75.7(2) . . . . ?
C12 C7 N1 Al1 -104.47(18) . . . . ?
N2 Al1 N1 C1 -83.33(16) . . . . ?
N3 Al1 N1 C1 53.58(16) . . . . ?
C101 Al1 N1 C1 163.50(15) . . . . ?
N2 Al1 N1 C7 85.69(15) . . . . ?
N3 Al1 N1 C7 -137.40(13) . . . . ?
C101 Al1 N1 C7 -27.48(15) . . . . ?
C20 C19 N2 C13 129.27(19) . . . . ?
C24 C19 N2 C13 -50.7(2) . . . . ?
C20 C19 N2 Al1 -45.7(2) . . . . ?
C24 C19 N2 Al1 134.37(17) . . . . ?
C18 C13 N2 C19 108.1(2) . . . . ?
C14 C13 N2 C19 -71.7(2) . . . . ?
C18 C13 N2 Al1 -76.7(2) . . . . ?
C14 C13 N2 Al1 103.44(18) . . . . ?
N3 Al1 N2 C19 -163.62(14) . . . . ?
N1 Al1 N2 C19 -27.39(18) . . . . ?
C101 Al1 N2 C19 84.25(16) . . . . ?
N3 Al1 N2 C13 21.86(16) . . . . ?
N1 Al1 N2 C13 158.09(13) . . . . ?
C101 Al1 N2 C13 -90.26(15) . . . . ?
C26 C25 N3 C31 110.7(2) . . . . ?
C30 C25 N3 C31 -69.9(2) . . . . ?
C26 C25 N3 Al1 -51.5(2) . . . . ?
C30 C25 N3 Al1 127.86(17) . . . . ?
C36 C31 N3 C25 108.05(19) . . . . ?
C32 C31 N3 C25 -73.4(2) . . . . ?
C36 C31 N3 Al1 -87.56(18) . . . . ?
C32 C31 N3 Al1 91.01(18) . . . . ?
N2 Al1 N3 C25 -27.91(18) . . . . ?
N1 Al1 N3 C25 -166.99(14) . . . . ?
C101 Al1 N3 C25 84.52(16) . . . . ?
N2 Al1 N3 C31 170.54(12) . . . . ?
N1 Al1 N3 C31 31.47(15) . . . . ?
C101 Al1 N3 C31 -77.03(14) . . . . ?
